data_2238476
loop_
_publ_author_name
'Elgazwy, Abdel-Sattar S. Hamad'
'Nassar, Ibrahim F.'
'Jones, Peter G.'

_publ_section_title
;
 Ethyl
 5-amino-1-[(4-methylphenyl)sulfonyl]-1<i>H</i>-pyrazole-4-carboxylate
;
_journal_coeditor_code CV5421
_journal_issue 9
_journal_name_full 'Acta Crystallographica Section E'
_journal_page_first o1376
_journal_paper_doi 10.1107/S1600536813019326
_journal_volume 69
_journal_year 2013
_chemical_formula_iupac 'C13 H15 N3 O4 S'
_chemical_formula_moiety 'C13 H15 N3 O4 S'
_chemical_formula_sum 'C13 H15 N3 O4 S'
_chemical_formula_weight 309.34
_chemical_melting_point 408
_chemical_name_common arylpyrazoles
_chemical_name_systematic
;
Ethyl 5-amino-1-[(4-methylphenyl)sulfonyl]-1<i>H</i>-pyrazole-4-carboxylate
;
_space_group_IT_number 14
_symmetry_cell_setting monoclinic
_symmetry_space_group_name_Hall '-P 2yn'
_symmetry_space_group_name_H-M 'P 1 21/n 1'
_atom_sites_solution_hydrogens geom
_atom_sites_solution_primary direct
_atom_sites_solution_secondary difmap
_audit_creation_method SHELXL-97
_cell_angle_alpha 90.00
_cell_angle_beta 96.2633(9)
_cell_angle_gamma 90.00
_cell_formula_units_Z 4
_cell_length_a 6.27869(7)
_cell_length_b 15.43607(12)
_cell_length_c 15.27141(13)
_cell_measurement_reflns_used 45300
_cell_measurement_temperature 100(2)
_cell_measurement_theta_max 75.6411
_cell_measurement_theta_min 4.0811
_cell_volume 1471.24(2)
_computing_cell_refinement
;
CrysAlis PRO (Agilent, 2012)
;
_computing_data_collection
;
CrysAlis PRO (Agilent, 2012)
;
_computing_data_reduction
;
CrysAlis PRO (Agilent, 2012)
;
_computing_molecular_graphics 'XP (Siemens, 1994)'
_computing_publication_material 'SHELXL97 (Sheldrick, 2008)'
_computing_structure_refinement 'SHELXL97 (Sheldrick, 2008)'
_computing_structure_solution 'SHELXS97 (Sheldrick, 2008)'
_diffrn_ambient_temperature 100(2)
_diffrn_detector_area_resol_mean 10.3543
_diffrn_measured_fraction_theta_full 0.999
_diffrn_measured_fraction_theta_max 0.998
_diffrn_measurement_device_type 'Oxford Diffraction Xcalibur (Atlas, Nova)'
_diffrn_measurement_method '\w scans'
_diffrn_radiation_monochromator mirror
_diffrn_radiation_source 'Nova (Cu) X-ray Source'
_diffrn_radiation_type CuK\a
_diffrn_radiation_wavelength 1.54184
_diffrn_reflns_av_R_equivalents 0.0240
_diffrn_reflns_av_sigmaI/netI 0.0074
_diffrn_reflns_limit_h_max 7
_diffrn_reflns_limit_h_min -6
_diffrn_reflns_limit_k_max 19
_diffrn_reflns_limit_k_min -19
_diffrn_reflns_limit_l_max 19
_diffrn_reflns_limit_l_min -19
_diffrn_reflns_number 51079
_diffrn_reflns_theta_full 75.00
_diffrn_reflns_theta_max 75.76
_diffrn_reflns_theta_min 4.08
_exptl_absorpt_coefficient_mu 2.143
_exptl_absorpt_correction_T_max 1.00000
_exptl_absorpt_correction_T_min 0.79997
_exptl_absorpt_correction_type multi-scan
_exptl_absorpt_process_details
;
(CrysAlis PRO; Agilent, 2012)
;
_exptl_crystal_colour colourless
_exptl_crystal_density_diffrn 1.397
_exptl_crystal_density_method 'not measured'
_exptl_crystal_description column
_exptl_crystal_F_000 648
_exptl_crystal_size_max 0.25
_exptl_crystal_size_mid 0.12
_exptl_crystal_size_min 0.10
_refine_diff_density_max 0.344
_refine_diff_density_min -0.390
_refine_ls_extinction_coef 0.0050(4)
_refine_ls_extinction_expression Fc^*^=kFc[1+0.001xFc^2^\l^3^/sin(2\q)]^-1/4^
_refine_ls_extinction_method 'SHELXL97 (Sheldrick, 2008)'
_refine_ls_goodness_of_fit_ref 1.050
_refine_ls_hydrogen_treatment mixed
_refine_ls_matrix_type full
_refine_ls_number_parameters 201
_refine_ls_number_reflns 3043
_refine_ls_number_restraints 0
_refine_ls_restrained_S_all 1.050
_refine_ls_R_factor_all 0.0272
_refine_ls_R_factor_gt 0.0271
_refine_ls_shift/su_max 0.002
_refine_ls_shift/su_mean 0.000
_refine_ls_structure_factor_coef Fsqd
_refine_ls_weighting_details 'calc w=1/[\s^2^(Fo^2^)+(0.0381P)^2^+0.6757P] where P=(Fo^2^+2Fc^2^)/3'
_refine_ls_weighting_scheme calc
_refine_ls_wR_factor_gt 0.0738
_refine_ls_wR_factor_ref 0.0738
_reflns_number_gt 3035
_reflns_number_total 3043
_reflns_threshold_expression I>2\s(I)
_cod_data_source_file cv5421.cif
_cod_data_source_block I
_cod_original_sg_symbol_Hall 'P 2yn'
_cod_original_sg_symbol_H-M 'P 21/n'
_cod_database_code 2238476
_cod_database_fobs_code 2238476

loop_
_symmetry_equiv_pos_as_xyz
'x, y, z'
'-x+1/2, y+1/2, -z+1/2'
'-x, -y, -z'
'x-1/2, -y-1/2, z-1/2'

loop_
_atom_site_type_symbol
_atom_site_label
_atom_site_fract_x
_atom_site_fract_y
_atom_site_fract_z
_atom_site_U_iso_or_equiv
_atom_site_adp_type
_atom_site_calc_flag
_atom_site_refinement_flags
_atom_site_occupancy
_atom_site_symmetry_multiplicity
S S1 0.23094(4) 0.321249(17) 0.345762(16) 0.01627(10) Uani d . 1 1
O O1 0.02102(13) 0.32316(5) 0.37347(6) 0.02126(19) Uani d . 1 1
O O2 0.41682(14) 0.32016(5) 0.40895(5) 0.02177(19) Uani d . 1 1
O O3 0.69858(13) 0.55623(5) 0.15472(5) 0.02182(19) Uani d . 1 1
O O4 0.39748(12) 0.58590(5) 0.06499(5) 0.01882(18) Uani d . 1 1
N N1 0.25242(14) 0.41272(6) 0.28744(6) 0.01595(19) Uani d . 1 1
N N2 0.06923(14) 0.43553(6) 0.23043(6) 0.0178(2) Uani d . 1 1
C C3 0.14389(17) 0.48527(7) 0.17142(7) 0.0168(2) Uani d . 1 1
H H3 0.0556 0.5119 0.1245 0.020 Uiso calc R 1 1
C C4 0.36924(17) 0.49552(7) 0.18436(7) 0.0156(2) Uani d . 1 1
C C5 0.43824(17) 0.44590(7) 0.25821(7) 0.0156(2) Uani d . 1 1
C C6 0.50665(17) 0.54783(7) 0.13524(7) 0.0158(2) Uani d . 1 1
C C7 0.52593(19) 0.63686(7) 0.01022(7) 0.0201(2) Uani d . 1 1
H H7A 0.6350 0.6000 -0.0136 0.024 Uiso calc R 1 1
H H7B 0.5999 0.6843 0.0449 0.024 Uiso calc R 1 1
C C8 0.3728(2) 0.67306(8) -0.06355(8) 0.0272(3) Uani d . 1 1
H H8A 0.2989 0.6253 -0.0966 0.041 Uiso calc R 1 1
H H8B 0.4525 0.7073 -0.1031 0.041 Uiso calc R 1 1
H H8C 0.2672 0.7101 -0.0390 0.041 Uiso calc R 1 1
C C11 0.24897(18) 0.23989(7) 0.26731(7) 0.0173(2) Uani d . 1 1
C C12 0.07233(19) 0.22397(8) 0.20604(8) 0.0219(2) Uani d . 1 1
H H12 -0.0601 0.2526 0.2104 0.026 Uiso calc R 1 1
C C13 0.0935(2) 0.16557(8) 0.13850(8) 0.0248(3) Uani d . 1 1
H H13 -0.0258 0.1540 0.0964 0.030 Uiso calc R 1 1
C C14 0.2884(2) 0.12352(8) 0.13168(8) 0.0233(3) Uani d . 1 1
C C15 0.46013(19) 0.13919(8) 0.19509(8) 0.0227(2) Uani d . 1 1
H H15 0.5914 0.1094 0.1917 0.027 Uiso calc R 1 1
C C16 0.44368(18) 0.19753(8) 0.26327(8) 0.0200(2) Uani d . 1 1
H H16 0.5622 0.2083 0.3061 0.024 Uiso calc R 1 1
C C17 0.3134(3) 0.06341(9) 0.05575(9) 0.0335(3) Uani d . 1 1
H H17A 0.3628 0.0964 0.0070 0.050 Uiso calc R 1 1
H H17B 0.1751 0.0364 0.0362 0.050 Uiso calc R 1 1
H H17C 0.4185 0.0184 0.0747 0.050 Uiso calc R 1 1
N N3 0.63513(16) 0.43168(7) 0.29848(7) 0.0214(2) Uani d . 1 1
H H02 0.743(3) 0.4452(11) 0.2705(11) 0.033(4) Uiso d . 1 1
H H01 0.655(3) 0.3949(11) 0.3402(11) 0.033(4) Uiso d . 1 1

loop_
_atom_site_aniso_label
_atom_site_aniso_U_11
_atom_site_aniso_U_22
_atom_site_aniso_U_33
_atom_site_aniso_U_12
_atom_site_aniso_U_13
_atom_site_aniso_U_23
S1 0.01694(16) 0.01813(15) 0.01412(15) 0.00056(9) 0.00335(10) 0.00249(9)
O1 0.0211(4) 0.0234(4) 0.0207(4) 0.0005(3) 0.0088(3) 0.0033(3)
O2 0.0227(4) 0.0262(4) 0.0158(4) -0.0007(3) -0.0003(3) 0.0038(3)
O3 0.0144(4) 0.0265(4) 0.0243(4) -0.0008(3) 0.0014(3) 0.0056(3)
O4 0.0169(4) 0.0225(4) 0.0170(4) 0.0001(3) 0.0019(3) 0.0058(3)
N1 0.0135(4) 0.0179(4) 0.0166(4) 0.0008(3) 0.0021(3) 0.0024(3)
N2 0.0137(4) 0.0199(5) 0.0196(5) 0.0021(3) 0.0007(3) 0.0024(4)
C3 0.0157(5) 0.0177(5) 0.0172(5) 0.0015(4) 0.0022(4) 0.0008(4)
C4 0.0149(5) 0.0166(5) 0.0155(5) 0.0013(4) 0.0021(4) 0.0000(4)
C5 0.0153(5) 0.0168(5) 0.0150(5) -0.0003(4) 0.0036(4) -0.0014(4)
C6 0.0164(5) 0.0156(5) 0.0154(5) 0.0023(4) 0.0025(4) -0.0003(4)
C7 0.0248(6) 0.0183(5) 0.0180(5) -0.0018(4) 0.0065(4) 0.0025(4)
C8 0.0379(7) 0.0241(6) 0.0196(6) 0.0024(5) 0.0029(5) 0.0056(4)
C11 0.0194(5) 0.0161(5) 0.0168(5) 0.0014(4) 0.0040(4) 0.0028(4)
C12 0.0203(6) 0.0217(6) 0.0235(6) 0.0034(4) 0.0007(4) 0.0006(4)
C13 0.0291(6) 0.0235(6) 0.0210(6) 0.0021(5) -0.0015(5) 0.0005(5)
C14 0.0346(7) 0.0171(5) 0.0194(6) 0.0023(5) 0.0084(5) 0.0040(4)
C15 0.0247(6) 0.0191(5) 0.0258(6) 0.0059(4) 0.0101(5) 0.0063(4)
C16 0.0188(5) 0.0200(5) 0.0215(6) 0.0021(4) 0.0033(4) 0.0057(4)
C17 0.0525(9) 0.0260(6) 0.0236(6) 0.0062(6) 0.0116(6) -0.0008(5)
N3 0.0149(5) 0.0295(5) 0.0196(5) -0.0002(4) 0.0011(4) 0.0078(4)

loop_
_atom_type_symbol
_atom_type_description
_atom_type_scat_dispersion_real
_atom_type_scat_dispersion_imag
_atom_type_scat_source
C C 0.0181 0.0091 'International Tables Vol C Tables 4.2.6.8 and 6.1.1.4'
H H 0.0000 0.0000 'International Tables Vol C Tables 4.2.6.8 and 6.1.1.4'
N N 0.0311 0.0180 'International Tables Vol C Tables 4.2.6.8 and 6.1.1.4'
O O 0.0492 0.0322 'International Tables Vol C Tables 4.2.6.8 and 6.1.1.4'
S S 0.3331 0.5567 'International Tables Vol C Tables 4.2.6.8 and 6.1.1.4'

loop_
_geom_angle_atom_site_label_1
_geom_angle_atom_site_label_2
_geom_angle_atom_site_label_3
_geom_angle
O1 S1 O2 120.77(5)
O1 S1 N1 105.63(5)
O2 S1 N1 105.08(5)
O1 S1 C11 110.42(5)
O2 S1 C11 110.17(5)
N1 S1 C11 103.01(5)
C6 O4 C7 115.40(8)
C5 N1 N2 111.48(8)
C5 N1 S1 126.66(8)
N2 N1 S1 115.43(7)
C3 N2 N1 104.03(9)
N2 C3 C4 113.39(10)
C5 C4 C3 105.62(9)
C5 C4 C6 125.13(10)
C3 C4 C6 129.22(10)
N3 C5 N1 123.87(10)
N3 C5 C4 130.76(10)
N1 C5 C4 105.34(9)
O3 C6 O4 123.66(10)
O3 C6 C4 124.24(10)
O4 C6 C4 112.10(9)
O4 C7 C8 106.37(9)
C12 C11 C16 121.71(11)
C12 C11 S1 118.75(9)
C16 C11 S1 119.35(9)
C13 C12 C11 118.71(11)
C12 C13 C14 120.83(11)
C15 C14 C13 119.07(11)
C15 C14 C17 120.36(12)
C13 C14 C17 120.56(12)
C16 C15 C14 121.31(11)
C15 C16 C11 118.34(11)
N2 C3 H3 123.3
C4 C3 H3 123.3
O4 C7 H7A 110.5
C8 C7 H7A 110.5
O4 C7 H7B 110.5
C8 C7 H7B 110.5
H7A C7 H7B 108.6
C7 C8 H8A 109.5
C7 C8 H8B 109.5
H8A C8 H8B 109.5
C7 C8 H8C 109.5
H8A C8 H8C 109.5
H8B C8 H8C 109.5
C13 C12 H12 120.6
C11 C12 H12 120.6
C12 C13 H13 119.6
C14 C13 H13 119.6
C16 C15 H15 119.3
C14 C15 H15 119.3
C15 C16 H16 120.8
C11 C16 H16 120.8
C14 C17 H17A 109.5
C14 C17 H17B 109.5
H17A C17 H17B 109.5
C14 C17 H17C 109.5
H17A C17 H17C 109.5
H17B C17 H17C 109.5
C5 N3 H02 117.9(11)
C5 N3 H01 120.2(11)
H02 N3 H01 118.3(15)

loop_
_geom_bond_atom_site_label_1
_geom_bond_atom_site_label_2
_geom_bond_distance
S1 O1 1.4279(8)
S1 O2 1.4311(8)
S1 N1 1.6827(9)
S1 C11 1.7478(11)
O3 C6 1.2163(14)
O4 C6 1.3437(13)
O4 C7 1.4546(13)
N1 C5 1.3915(14)
N1 N2 1.4093(12)
N2 C3 1.3089(14)
C3 C4 1.4160(15)
C4 C5 1.3927(15)
C4 C6 1.4492(15)
C5 N3 1.3375(14)
C7 C8 1.5067(16)
C11 C12 1.3927(16)
C11 C16 1.3937(16)
C12 C13 1.3870(17)
C13 C14 1.3990(18)
C14 C15 1.3898(18)
C14 C17 1.5065(17)
C15 C16 1.3890(17)
C3 H3 0.9500
C7 H7A 0.9900
C7 H7B 0.9900
C8 H8A 0.9800
C8 H8B 0.9800
C8 H8C 0.9800
C12 H12 0.9500
C13 H13 0.9500
C15 H15 0.9500
C16 H16 0.9500
C17 H17A 0.9800
C17 H17B 0.9800
C17 H17C 0.9800
N3 H02 0.865(18)
N3 H01 0.852(18)

loop_
_geom_hbond_atom_site_label_D
_geom_hbond_atom_site_label_H
_geom_hbond_atom_site_label_A
_geom_hbond_site_symmetry_A
_geom_hbond_distance_DH
_geom_hbond_distance_HA
_geom_hbond_distance_DA
_geom_hbond_angle_DHA
N3 H02 O3 . 0.865(18) 2.456(17) 2.9775(13) 119.4(13)
N3 H01 O2 . 0.852(18) 2.237(17) 2.8624(13) 130.3(14)
N3 H02 N2 1_655 0.865(18) 2.206(18) 3.0216(14) 157.1(15)
N3 H01 O1 1_655 0.852(18) 2.554(17) 3.0631(13) 119.3(13)

loop_
_geom_torsion_atom_site_label_1
_geom_torsion_atom_site_label_2
_geom_torsion_atom_site_label_3
_geom_torsion_atom_site_label_4
_geom_torsion
O1 S1 N1 C5 169.64(9)
O2 S1 N1 C5 40.91(10)
C11 S1 N1 C5 -74.48(10)
O1 S1 N1 N2 -41.11(9)
O2 S1 N1 N2 -169.84(7)
C11 S1 N1 N2 74.78(8)
C5 N1 N2 C3 -3.39(12)
S1 N1 N2 C3 -157.24(8)
N1 N2 C3 C4 1.50(12)
N2 C3 C4 C5 0.83(13)
N2 C3 C4 C6 -177.28(11)
N2 N1 C5 N3 -177.82(10)
S1 N1 C5 N3 -27.56(16)
N2 N1 C5 C4 3.92(12)
S1 N1 C5 C4 154.18(8)
C3 C4 C5 N3 179.10(12)
C6 C4 C5 N3 -2.68(19)
C3 C4 C5 N1 -2.81(12)
C6 C4 C5 N1 175.41(10)
C7 O4 C6 O3 2.02(15)
C7 O4 C6 C4 -177.65(9)
C5 C4 C6 O3 -2.20(18)
C3 C4 C6 O3 175.58(11)
C5 C4 C6 O4 177.48(10)
C3 C4 C6 O4 -4.74(16)
C6 O4 C7 C8 -179.98(9)
O1 S1 C11 C12 36.77(10)
O2 S1 C11 C12 172.69(9)
N1 S1 C11 C12 -75.64(10)
O1 S1 C11 C16 -148.21(9)
O2 S1 C11 C16 -12.29(11)
N1 S1 C11 C16 99.39(9)
C16 C11 C12 C13 -1.26(17)
S1 C11 C12 C13 173.65(9)
C11 C12 C13 C14 -0.18(18)
C12 C13 C14 C15 1.74(18)
C12 C13 C14 C17 -177.06(11)
C13 C14 C15 C16 -1.94(17)
C17 C14 C15 C16 176.87(11)
C14 C15 C16 C11 0.56(17)
C12 C11 C16 C15 1.07(17)
S1 C11 C16 C15 -173.81(8)
